data_7033890
loop_
_publ_author_name
'So, Yat-Ming'
'Chiu, Wai-Hang'
'Cheung, Wai-Man'
'Ng, Ho-Yuen'
'Lee, Hung Kay'
'Sung, Herman H.-Y.'
'Williams, Ian D.'
'Leung, Wa-Hung'

_publ_section_title
;
 Heterobimetallic rhenium nitrido complexes containing the Kl\"aui
 tripodal ligand [Co(\h(5)-C5H5){P(O)(OEt)2}3](.).
;
_journal_issue 12
_journal_name_full 'Dalton transactions (Cambridge, England : 2003)'
_journal_page_first 5479
_journal_page_last 5487
_journal_paper_doi 10.1039/c5dt00093a
_journal_volume 44
_journal_year 2015
_chemical_formula_moiety 'C25 H47 Cl3 Co Ir N O9 P3 Ru, C4 H8 O'
_chemical_formula_sum 'C29 H55 Cl3 Co Ir N O10 P3 Ru'
_chemical_formula_weight 1129.20
_chemical_name_systematic
;
 ? 
;
_space_group_IT_number 2
_space_group_name_Hall '-P 1'
_symmetry_cell_setting triclinic
_symmetry_space_group_name_Hall '-P 1'
_symmetry_space_group_name_H-M 'P -1'
_atom_sites_solution_hydrogens geom
_atom_sites_solution_primary direct
_atom_sites_solution_secondary difmap
_audit_creation_date 2011-02-16
_audit_creation_method
;
  Olex2 1.1-beta
  (compiled 2011.02.12 svn.r1656, GUI svn.r3487)
;
_audit_update_record
;
2014-11-23 deposited with the CCDC.
2015-02-03 downloaded from the CCDC.
;
_cell_angle_alpha 85.953(2)
_cell_angle_beta 75.562(2)
_cell_angle_gamma 75.848(2)
_cell_formula_units_Z 2
_cell_length_a 9.2573(17)
_cell_length_b 12.638(2)
_cell_length_c 17.985(3)
_cell_measurement_reflns_used 2949
_cell_measurement_temperature 100.0
_cell_volume 1975.7(6)
_computing_cell_refinement 'SAINT v7.34A (Bruker, 200?)'
_computing_data_collection 'SMART v5.625 (Bruker, 2001)'
_computing_data_reduction 'SAINT v7.34A (Bruker, 200?)'
_computing_molecular_graphics
;
O. V. Dolomanov, L. J. Bourhis, R. J. Gildea, J. A. K. Howard and H. Puschmann,
OLEX2: a complete structure solution, refinement and analysis program.
J. Appl. Cryst. (2009). 42, 339-341.
;
_computing_publication_material
;
O. V. Dolomanov, L. J. Bourhis, R. J. Gildea, J. A. K. Howard and H. Puschmann,
OLEX2: a complete structure solution, refinement and analysis program.
J. Appl. Cryst. (2009). 42, 339-341.
;
_computing_structure_refinement 'SHELXL-97 (Sheldrick, 1997)'
_computing_structure_solution 'A short history of SHELX (Sheldrick, 2007)/Bruker'
_diffrn_ambient_temperature 100.0
_diffrn_detector_area_resol_mean 8
_diffrn_measured_fraction_theta_full 0.996
_diffrn_measured_fraction_theta_max 0.974
_diffrn_measurement_device_type 'Bruker SMART APEX CCD area detector'
_diffrn_measurement_method '\w and \f scans'
_diffrn_radiation_monochromator graphite
_diffrn_radiation_type MoK\a
_diffrn_radiation_wavelength 0.71073
_diffrn_reflns_av_R_equivalents 0.0686
_diffrn_reflns_av_unetI/netI 0.0944
_diffrn_reflns_limit_h_max 11
_diffrn_reflns_limit_h_min -11
_diffrn_reflns_limit_k_max 16
_diffrn_reflns_limit_k_min -15
_diffrn_reflns_limit_l_max 22
_diffrn_reflns_limit_l_min -22
_diffrn_reflns_number 21648
_diffrn_reflns_theta_full 25.00
_diffrn_reflns_theta_max 27.00
_diffrn_reflns_theta_min 2.02
_diffrn_source 'sealed tube'
_diffrn_source_current 40.0
_diffrn_source_power 2.0
_diffrn_source_target Mo
_diffrn_source_voltage 50.0
_exptl_absorpt_coefficient_mu 4.528
_exptl_absorpt_correction_T_max 1.00
_exptl_absorpt_correction_T_min 0.86
_exptl_absorpt_correction_type multi-scan
_exptl_absorpt_process_details
;
 SADABS-2004/1 (Bruker,2004) was used for absorption correction.
 R(int) was 0.0620 before and 0.0325 after correction.
 The Ratio of minimum to maximum transmission is 0.856276.
 The \l/2 correction factor is 0.0015
;
_exptl_crystal_colour green
_exptl_crystal_density_diffrn 1.898
_exptl_crystal_density_method 'not measured'
_exptl_crystal_description plate
_exptl_crystal_F_000 1120
_exptl_crystal_size_max 0.20
_exptl_crystal_size_mid 0.08
_exptl_crystal_size_min 0.02
_refine_diff_density_max 1.603
_refine_diff_density_min -2.839
_refine_diff_density_rms 0.213
_refine_ls_extinction_method none
_refine_ls_goodness_of_fit_ref 1.016
_refine_ls_hydrogen_treatment constr
_refine_ls_matrix_type full
_refine_ls_number_parameters 443
_refine_ls_number_reflns 8404
_refine_ls_number_restraints 20
_refine_ls_restrained_S_all 1.015
_refine_ls_R_factor_all 0.0764
_refine_ls_R_factor_gt 0.0583
_refine_ls_shift/su_max 0.003
_refine_ls_shift/su_mean 0.000
_refine_ls_structure_factor_coef Fsqd
_refine_ls_weighting_details 'calc w=1/[\s^2^(Fo^2^)+(0.0516P)^2^+0.0000P] where P=(Fo^2^+2Fc^2^)/3'
_refine_ls_weighting_scheme calc
_refine_ls_wR_factor_gt 0.1095
_refine_ls_wR_factor_ref 0.1154
_reflns_number_gt 6915
_reflns_number_total 8404
_reflns_threshold_expression >2sigma(I)
_cod_data_source_file c5dt00093a1.cif
_cod_data_source_block vin42
_cod_depositor_comments
;
The following automatic conversions were performed:

'_symmetry_cell_setting' value 'Triclinic' changed to 'triclinic'
according to
/usr/data/users/saulius/crontab/automatic-downloads/rss-feeds/RSC/lib/dictionaries/cif_core.dic
dictionary named 'cif_core.dic' version 2.4.2 from 2011-04-26.

'_diffrn_source_target' value 'MO' changed to 'Mo' according to
/usr/data/users/saulius/crontab/automatic-downloads/rss-feeds/RSC/lib/dictionaries/cif_core.dic
dictionary named 'cif_core.dic' version 2.4.2 from 2011-04-26.

Automatic conversion script
Id: cif_fix_values 3008 2015-01-20 13:52:24Z robertas 

 Adding full bibliography for 7033885--7033890.cif.
;
_cod_original_sg_symbol_H-M P-1
_cod_database_code 7033890

loop_
_space_group_symop_id
_space_group_symop_operation_xyz
1 'x, y, z'
2 '-x, -y, -z'

loop_
_atom_site_label
_atom_site_type_symbol
_atom_site_fract_x
_atom_site_fract_y
_atom_site_fract_z
_atom_site_U_iso_or_equiv
_atom_site_adp_type
_atom_site_occupancy
_atom_site_symmetry_multiplicity
_atom_site_calc_flag
_atom_site_refinement_flags
_atom_site_disorder_assembly
_atom_site_disorder_group
Ir1 Ir 0.65577(3) 0.78007(2) 0.490199(17) 0.00898(9) Uani 1 1 d . A .
Ru1 Ru 0.57796(7) 0.70824(5) 0.68434(3) 0.01026(14) Uani 1 1 d . A .
Co1 Co 0.86742(12) 0.60774(8) 0.82001(6) 0.0140(2) Uani 1 1 d . . .
Cl1 Cl 0.4124(2) 0.60124(15) 0.67149(11) 0.0158(4) Uani 1 1 d . . .
Cl2 Cl 0.3723(2) 0.85973(15) 0.71586(11) 0.0153(4) Uani 1 1 d . . .
Cl3 Cl 0.9041(2) 0.80200(16) 0.47617(11) 0.0182(4) Uani 1 1 d . . .
P1 P 0.8130(2) 0.77033(17) 0.77215(12) 0.0156(5) Uani 1 1 d . . .
P2 P 0.8829(2) 0.53551(16) 0.71258(12) 0.0125(4) Uani 1 1 d . A .
P3 P 0.6262(2) 0.61123(16) 0.85409(12) 0.0142(4) Uani 1 1 d . A .
O1 O 0.7225(7) 0.8485(5) 0.8431(3) 0.0254(14) Uani 1 1 d . . .
O2 O 0.9590(7) 0.8194(5) 0.7398(3) 0.0248(14) Uani 1 1 d . . .
O3 O 1.0342(6) 0.5556(4) 0.6540(3) 0.0144(12) Uani 1 1 d . . .
O4 O 0.9149(6) 0.4056(4) 0.7194(3) 0.0150(12) Uani 1 1 d . . .
O5 O 0.6061(6) 0.4889(4) 0.8662(3) 0.0194(13) Uani 1 1 d . . .
O6 O 0.5468(6) 0.6592(5) 0.9381(3) 0.0230(14) Uani 1 1 d . . .
O7 O 0.7237(6) 0.7931(4) 0.7098(3) 0.0149(12) Uani 1 1 d . . .
O8 O 0.7492(6) 0.5684(4) 0.6747(3) 0.0113(11) Uani 1 1 d . . .
O9 O 0.5265(6) 0.6713(4) 0.8020(3) 0.0145(12) Uani 1 1 d . . .
N1 N 0.6238(7) 0.7422(5) 0.5899(4) 0.0144(14) Uani 1 1 d . . .
C1 C 0.9025(19) 0.6016(14) 0.9303(9) 0.013(4) Uiso 0.50 1 d PD A 1
H1 H 0.8217 0.6313 0.9770 0.015 Uiso 0.50 1 calc PR A 1
C1A C 0.891(2) 0.5623(15) 0.9306(10) 0.018(4) Uiso 0.50 1 d PD A 2
H1A H 0.8070 0.5581 0.9774 0.022 Uiso 0.50 1 calc PR A 2
C2 C 0.997(2) 0.6613(15) 0.8817(11) 0.021(5) Uiso 0.50 1 d PD A 1
H2 H 1.0035 0.7378 0.8880 0.025 Uiso 0.50 1 calc PR A 1
C2A C 0.9581(19) 0.6541(14) 0.9044(10) 0.012(4) Uiso 0.50 1 d PD A 2
H2A H 0.9234 0.7272 0.9295 0.014 Uiso 0.50 1 calc PR A 2
C3 C 1.090(2) 0.5856(16) 0.8269(10) 0.020(4) Uiso 0.50 1 d PD A 1
H3 H 1.1742 0.6019 0.7839 0.023 Uiso 0.50 1 calc PR A 1
C3A C 1.0783(19) 0.6269(14) 0.8361(9) 0.012(4) Uiso 0.50 1 d PD A 2
H3A H 1.1428 0.6756 0.8060 0.015 Uiso 0.50 1 calc PR A 2
C4 C 1.049(2) 0.4858(14) 0.8375(11) 0.024(4) Uiso 0.50 1 d PD A 1
H4 H 1.1001 0.4185 0.8063 0.029 Uiso 0.50 1 calc PR A 1
C4A C 1.0902(18) 0.5153(14) 0.8210(9) 0.010(3) Uiso 0.50 1 d PD A 2
H4A H 1.1642 0.4719 0.7771 0.012 Uiso 0.50 1 calc PR A 2
C5 C 0.933(2) 0.4963(15) 0.9036(11) 0.020(4) Uiso 0.50 1 d PD A 1
H5 H 0.8802 0.4380 0.9281 0.024 Uiso 0.50 1 calc PR A 1
C5A C 0.977(2) 0.4763(14) 0.8783(11) 0.021(4) Uiso 0.50 1 d PD A 2
H5A H 0.9599 0.4008 0.8812 0.025 Uiso 0.50 1 calc PR A 2
C11 C 0.6636(14) 0.9636(8) 0.8260(6) 0.045(3) Uani 1 1 d . . .
H11A H 0.7420 0.9899 0.7859 0.053 Uiso 1 1 calc R . .
H11B H 0.5711 0.9717 0.8059 0.053 Uiso 1 1 calc R . .
C12 C 0.6256(16) 1.0283(8) 0.8936(7) 0.062(4) Uani 1 1 d . . .
H12A H 0.5436 1.0051 0.9322 0.093 Uiso 1 1 calc R . .
H12B H 0.5907 1.1054 0.8805 0.093 Uiso 1 1 calc R . .
H12C H 0.7164 1.0186 0.9143 0.093 Uiso 1 1 calc R . .
C13 C 1.0319(10) 0.8230(7) 0.6585(5) 0.023(2) Uani 1 1 d . . .
H13A H 0.9846 0.7838 0.6290 0.028 Uiso 1 1 calc R . .
H13B H 1.1425 0.7873 0.6495 0.028 Uiso 1 1 calc R . .
C14 C 1.0115(11) 0.9399(7) 0.6331(5) 0.029(2) Uani 1 1 d . . .
H14A H 0.9019 0.9752 0.6436 0.044 Uiso 1 1 calc R . .
H14B H 1.0572 0.9437 0.5779 0.044 Uiso 1 1 calc R . .
H14C H 1.0623 0.9774 0.6611 0.044 Uiso 1 1 calc R . .
C15 C 1.0598(9) 0.5244(6) 0.5737(4) 0.0128(16) Uani 1 1 d . A .
H15A H 0.9714 0.5629 0.5528 0.015 Uiso 1 1 calc R . .
H15B H 1.0703 0.4448 0.5706 0.015 Uiso 1 1 calc R . .
C16 C 1.2041(8) 0.5547(6) 0.5277(4) 0.0152(17) Uani 1 1 d . . .
H16A H 1.1873 0.6343 0.5245 0.023 Uiso 1 1 calc R A .
H16B H 1.2309 0.5249 0.4759 0.023 Uiso 1 1 calc R . .
H16C H 1.2881 0.5246 0.5529 0.023 Uiso 1 1 calc R . .
C17 C 0.8156(10) 0.3463(7) 0.6966(5) 0.0204(19) Uani 1 1 d . A .
H17A H 0.8443 0.3370 0.6402 0.025 Uiso 1 1 calc R . .
H17B H 0.7071 0.3874 0.7118 0.025 Uiso 1 1 calc R . .
C18 C 0.8358(10) 0.2364(6) 0.7365(5) 0.0220(19) Uani 1 1 d . . .
H18A H 0.9435 0.1966 0.7211 0.033 Uiso 1 1 calc R A .
H18B H 0.7709 0.1946 0.7220 0.033 Uiso 1 1 calc R . .
H18C H 0.8062 0.2466 0.7922 0.033 Uiso 1 1 calc R . .
C19 C 0.4517(9) 0.4738(7) 0.8873(6) 0.027(2) Uani 1 1 d . A .
H19A H 0.3849 0.5310 0.8624 0.032 Uiso 1 1 calc R . .
H19B H 0.4116 0.4809 0.9436 0.032 Uiso 1 1 calc R . .
C20 C 0.4486(11) 0.3656(8) 0.8636(6) 0.033(2) Uani 1 1 d . . .
H20A H 0.4886 0.3587 0.8079 0.050 Uiso 1 1 calc R A .
H20B H 0.3427 0.3570 0.8776 0.050 Uiso 1 1 calc R . .
H20C H 0.5122 0.3091 0.8896 0.050 Uiso 1 1 calc R . .
C21 C 0.4349(10) 0.7646(7) 0.9531(5) 0.024(2) Uani 1 1 d . A .
H21A H 0.4260 0.8033 0.9041 0.028 Uiso 1 1 calc R . .
H21B H 0.4690 0.8107 0.9844 0.028 Uiso 1 1 calc R . .
C22 C 0.2821(10) 0.7437(7) 0.9955(5) 0.029(2) Uani 1 1 d . . .
H22A H 0.2434 0.7056 0.9618 0.044 Uiso 1 1 calc R A .
H22B H 0.2091 0.8134 1.0111 0.044 Uiso 1 1 calc R . .
H22C H 0.2943 0.6985 1.0411 0.044 Uiso 1 1 calc R . .
C31 C 0.4125(9) 0.8213(6) 0.5036(5) 0.0132(16) Uani 1 1 d . . .
H31 H 0.3538 0.8276 0.5585 0.016 Uiso 1 1 calc R A .
C32 C 0.4682(8) 0.7133(6) 0.4787(4) 0.0121(16) Uani 1 1 d . A .
H32 H 0.4414 0.6579 0.5189 0.015 Uiso 1 1 calc R . .
C33 C 0.4817(9) 0.6798(6) 0.3977(5) 0.0173(18) Uani 1 1 d . . .
H33A H 0.3993 0.7296 0.3775 0.021 Uiso 1 1 calc R A .
H33B H 0.4644 0.6053 0.3994 0.021 Uiso 1 1 calc R . .
C34 C 0.6376(10) 0.6809(7) 0.3411(5) 0.022(2) Uani 1 1 d . A .
H34A H 0.7086 0.6085 0.3424 0.027 Uiso 1 1 calc R . .
H34B H 0.6222 0.6935 0.2884 0.027 Uiso 1 1 calc R . .
C35 C 0.7105(10) 0.7673(7) 0.3594(5) 0.0194(19) Uani 1 1 d . . .
H35 H 0.8216 0.7578 0.3332 0.023 Uiso 1 1 calc R A .
C36 C 0.6324(9) 0.8738(6) 0.3766(4) 0.0156(17) Uani 1 1 d . A .
H36 H 0.6980 0.9277 0.3619 0.019 Uiso 1 1 calc R . .
C37 C 0.4668(10) 0.9197(7) 0.3753(5) 0.0218(19) Uani 1 1 d . . .
H37A H 0.4378 0.8762 0.3401 0.026 Uiso 1 1 calc R A .
H37B H 0.4538 0.9957 0.3554 0.026 Uiso 1 1 calc R . .
C38 C 0.3605(10) 0.9184(6) 0.4554(5) 0.0213(19) Uani 1 1 d . A .
H38A H 0.3534 0.9857 0.4824 0.026 Uiso 1 1 calc R . .
H38B H 0.2564 0.9191 0.4500 0.026 Uiso 1 1 calc R . .
O1S O 0.1979(10) 0.0184(8) 0.9445(5) 0.066(3) Uani 1 1 d . . .
C2S C 0.1912(17) 0.1306(13) 0.9266(8) 0.077(4) Uani 1 1 d . . .
H2SA H 0.2822 0.1520 0.9345 0.092 Uiso 1 1 calc R . .
H2SB H 0.0972 0.1778 0.9580 0.092 Uiso 1 1 calc R . .
C3S C 0.1888(17) 0.1365(12) 0.8415(7) 0.077(5) Uani 1 1 d . . .
H3SA H 0.1443 0.2116 0.8257 0.093 Uiso 1 1 calc R . .
H3SB H 0.2928 0.1102 0.8082 0.093 Uiso 1 1 calc R . .
C4S C 0.0861(17) 0.0602(12) 0.8403(7) 0.074(5) Uani 1 1 d . . .
H4SA H -0.0234 0.0993 0.8552 0.089 Uiso 1 1 calc R . .
H4SB H 0.1077 0.0297 0.7884 0.089 Uiso 1 1 calc R . .
C5S C 0.1219(15) -0.0269(11) 0.8962(7) 0.066(4) Uani 1 1 d . . .
H5SA H 0.0270 -0.0456 0.9274 0.080 Uiso 1 1 calc R . .
H5SB H 0.1908 -0.0933 0.8698 0.080 Uiso 1 1 calc R . .

loop_
_atom_site_aniso_label
_atom_site_aniso_U_11
_atom_site_aniso_U_22
_atom_site_aniso_U_33
_atom_site_aniso_U_23
_atom_site_aniso_U_13
_atom_site_aniso_U_12
Ir1 0.01073(16) 0.00785(15) 0.00926(16) -0.00046(11) -0.00413(11) -0.00198(11)
Ru1 0.0113(3) 0.0096(3) 0.0104(3) 0.0000(2) -0.0044(3) -0.0016(2)
Co1 0.0140(6) 0.0166(6) 0.0115(6) -0.0016(4) -0.0066(4) 0.0003(4)
Cl1 0.0157(10) 0.0146(9) 0.0193(11) -0.0003(8) -0.0056(8) -0.0063(8)
Cl2 0.0151(10) 0.0116(9) 0.0172(10) -0.0009(7) -0.0055(8) 0.0028(7)
Cl3 0.0159(10) 0.0213(10) 0.0202(11) -0.0010(8) -0.0053(8) -0.0083(8)
P1 0.0190(11) 0.0154(11) 0.0150(11) -0.0029(8) -0.0088(9) -0.0033(9)
P2 0.0128(10) 0.0117(10) 0.0137(11) -0.0019(8) -0.0059(8) -0.0007(8)
P3 0.0159(11) 0.0150(11) 0.0104(11) 0.0004(8) -0.0040(9) -0.0001(8)
O1 0.039(4) 0.019(3) 0.016(3) -0.008(2) -0.009(3) 0.001(3)
O2 0.029(4) 0.028(3) 0.027(4) 0.004(3) -0.015(3) -0.017(3)
O3 0.015(3) 0.022(3) 0.009(3) -0.004(2) -0.002(2) -0.008(2)
O4 0.018(3) 0.012(3) 0.019(3) 0.002(2) -0.011(2) -0.006(2)
O5 0.014(3) 0.021(3) 0.022(3) 0.008(2) -0.004(2) -0.002(2)
O6 0.020(3) 0.029(3) 0.013(3) -0.001(3) -0.004(3) 0.008(3)
O7 0.016(3) 0.014(3) 0.017(3) -0.005(2) -0.006(2) -0.004(2)
O8 0.009(3) 0.013(3) 0.013(3) -0.006(2) -0.007(2) 0.001(2)
O9 0.012(3) 0.017(3) 0.014(3) -0.002(2) -0.003(2) -0.001(2)
N1 0.006(3) 0.009(3) 0.029(4) -0.005(3) -0.007(3) 0.001(2)
C11 0.073(8) 0.026(6) 0.034(6) -0.003(5) -0.027(6) 0.005(5)
C12 0.111(11) 0.023(6) 0.053(8) -0.014(5) -0.036(8) 0.000(6)
C13 0.016(5) 0.024(5) 0.033(6) -0.002(4) -0.008(4) -0.010(4)
C14 0.035(6) 0.023(5) 0.030(6) 0.003(4) -0.007(4) -0.009(4)
C15 0.014(4) 0.015(4) 0.010(4) -0.006(3) -0.001(3) -0.005(3)
C16 0.009(4) 0.021(4) 0.017(4) 0.001(3) -0.003(3) -0.006(3)
C17 0.023(5) 0.022(5) 0.021(5) 0.000(4) -0.009(4) -0.010(4)
C18 0.028(5) 0.011(4) 0.028(5) 0.002(4) -0.009(4) -0.005(4)
C19 0.015(5) 0.019(5) 0.044(6) 0.011(4) -0.006(4) -0.004(4)
C20 0.026(5) 0.045(6) 0.036(6) -0.004(5) -0.011(5) -0.017(5)
C21 0.025(5) 0.028(5) 0.016(5) 0.000(4) -0.004(4) -0.003(4)
C22 0.017(5) 0.029(5) 0.035(6) -0.004(4) -0.003(4) 0.004(4)
C31 0.017(4) 0.011(4) 0.015(4) 0.007(3) -0.010(3) -0.005(3)
C32 0.007(4) 0.009(4) 0.020(4) 0.000(3) -0.001(3) -0.004(3)
C33 0.019(4) 0.012(4) 0.024(5) 0.000(3) -0.009(4) -0.004(3)
C34 0.029(5) 0.024(5) 0.016(5) -0.006(4) -0.010(4) -0.003(4)
C35 0.022(5) 0.020(4) 0.015(5) -0.002(3) 0.002(4) -0.007(4)
C36 0.017(4) 0.016(4) 0.012(4) 0.006(3) 0.003(3) -0.008(3)
C37 0.029(5) 0.020(5) 0.022(5) 0.001(4) -0.013(4) -0.010(4)
C38 0.024(5) 0.014(4) 0.027(5) -0.008(4) -0.012(4) 0.001(4)
O1S 0.075(6) 0.082(7) 0.053(6) 0.012(5) -0.035(5) -0.026(5)
C2S 0.064(10) 0.098(12) 0.063(10) 0.027(9) -0.009(8) -0.022(9)
C3S 0.078(10) 0.090(11) 0.025(7) 0.023(7) 0.013(7) 0.021(9)
C4S 0.075(10) 0.078(10) 0.043(8) -0.001(7) -0.012(7) 0.029(8)
C5S 0.064(9) 0.076(10) 0.049(8) 0.002(7) -0.021(7) 0.011(7)

loop_
_atom_type_symbol
_atom_type_description
_atom_type_scat_dispersion_real
_atom_type_scat_dispersion_imag
_atom_type_scat_source
C C 0.0033 0.0016 'International Tables Vol C Tables 4.2.6.8 and 6.1.1.4'
H H 0.0000 0.0000 'International Tables Vol C Tables 4.2.6.8 and 6.1.1.4'
Cl Cl 0.1484 0.1585 'International Tables Vol C Tables 4.2.6.8 and 6.1.1.4'
Co Co 0.3494 0.9721 'International Tables Vol C Tables 4.2.6.8 and 6.1.1.4'
Ir Ir -1.4442 7.9887 'International Tables Vol C Tables 4.2.6.8 and 6.1.1.4'
N N 0.0061 0.0033 'International Tables Vol C Tables 4.2.6.8 and 6.1.1.4'
O O 0.0106 0.0060 'International Tables Vol C Tables 4.2.6.8 and 6.1.1.4'
P P 0.1023 0.0942 'International Tables Vol C Tables 4.2.6.8 and 6.1.1.4'
Ru Ru -1.2594 0.8363 'International Tables Vol C Tables 4.2.6.8 and 6.1.1.4'

loop_
_geom_angle_atom_site_label_1
_geom_angle_atom_site_label_2
_geom_angle_atom_site_label_3
_geom_angle
N1 Ir1 Cl3 96.4(2)
N1 Ir1 C31 88.4(3)
N1 Ir1 C32 90.7(3)
N1 Ir1 C35 161.0(3)
N1 Ir1 C36 162.0(3)
C31 Ir1 Cl3 159.7(2)
C31 Ir1 C32 37.9(3)
C31 Ir1 C35 94.4(3)
C31 Ir1 C36 78.2(3)
C32 Ir1 Cl3 160.6(2)
C32 Ir1 C35 80.2(3)
C32 Ir1 C36 86.1(3)
C35 Ir1 Cl3 87.5(2)
C35 Ir1 C36 34.8(3)
C36 Ir1 Cl3 92.3(2)
Cl2 Ru1 Cl1 90.86(7)
O7 Ru1 Cl1 172.41(16)
O7 Ru1 Cl2 90.55(15)
O7 Ru1 O9 85.4(2)
O8 Ru1 Cl1 88.11(15)
O8 Ru1 Cl2 170.90(15)
O8 Ru1 O7 89.3(2)
O8 Ru1 O9 85.6(2)
O9 Ru1 Cl1 87.31(15)
O9 Ru1 Cl2 85.27(15)
N1 Ru1 Cl1 95.2(2)
N1 Ru1 Cl2 94.3(2)
N1 Ru1 O7 92.1(3)
N1 Ru1 O8 94.8(2)
N1 Ru1 O9 177.5(2)
P2 Co1 P3 89.91(9)
C1 Co1 P2 153.0(5)
C1 Co1 P3 96.6(5)
C1 Co1 C1A 14.7(5)
C1 Co1 C2A 26.7(5)
C1 Co1 C3A 60.1(6)
C1 Co1 C4A 69.8(6)
C1 Co1 C5 38.8(4)
C1 Co1 C5A 50.9(6)
C1A Co1 P2 140.2(5)
C1A Co1 P3 90.8(5)
C1A Co1 C2A 40.6(4)
C1A Co1 C3A 68.6(6)
C1A Co1 C4A 67.8(6)
C1A Co1 C5 26.1(5)
C1A Co1 C5A 40.2(4)
C2 Co1 P2 142.5(5)
C2 Co1 P3 127.6(5)
C2 Co1 C1 39.2(4)
C2 Co1 C1A 52.0(6)
C2 Co1 C2A 13.6(5)
C2 Co1 C3A 27.8(5)
C2 Co1 C4A 60.0(6)
C2 Co1 C5 66.7(7)
C2 Co1 C5A 70.4(7)
C2A Co1 P2 154.2(4)
C2A Co1 P3 115.2(5)
C2A Co1 C3A 39.9(4)
C2A Co1 C4A 66.1(6)
C3 Co1 P2 104.7(5)
C3 Co1 P3 159.7(5)
C3 Co1 C1 64.0(7)
C3 Co1 C1A 68.9(7)
C3 Co1 C2 39.5(4)
C3 Co1 C2A 49.5(6)
C3 Co1 C3A 14.7(5)
C3 Co1 C4 39.6(4)
C3 Co1 C4A 25.0(5)
C3 Co1 C5 64.6(7)
C3 Co1 C5A 57.2(6)
C3A Co1 P2 114.8(5)
C3A Co1 P3 155.1(5)
C4 Co1 P2 90.0(5)
C4 Co1 P3 128.5(6)
C4 Co1 C1 65.5(7)
C4 Co1 C1A 59.4(6)
C4 Co1 C2 67.8(7)
C4 Co1 C2A 70.1(6)
C4 Co1 C3A 53.0(6)
C4 Co1 C4A 16.6(5)
C4 Co1 C5 38.9(4)
C4 Co1 C5A 24.7(5)
C4A Co1 P2 90.1(4)
C4A Co1 P3 145.2(5)
C4A Co1 C3A 39.5(4)
C5 Co1 P2 114.5(5)
C5 Co1 P3 96.7(5)
C5 Co1 C2A 59.3(6)
C5 Co1 C3A 71.3(6)
C5 Co1 C4A 52.3(6)
C5A Co1 P2 102.1(5)
C5A Co1 P3 106.5(5)
C5A Co1 C2A 66.4(7)
C5A Co1 C3A 67.1(7)
C5A Co1 C4A 39.9(4)
C5A Co1 C5 15.3(5)
O1 P1 Co1 106.1(2)
O2 P1 Co1 113.3(2)
O2 P1 O1 101.3(3)
O7 P1 Co1 120.2(2)
O7 P1 O1 109.0(3)
O7 P1 O2 105.2(3)
O3 P2 Co1 107.3(2)
O3 P2 O4 103.3(3)
O4 P2 Co1 111.5(2)
O8 P2 Co1 119.6(2)
O8 P2 O3 109.4(3)
O8 P2 O4 104.6(3)
O5 P3 Co1 108.8(2)
O6 P3 Co1 112.8(2)
O6 P3 O5 101.0(3)
O9 P3 Co1 117.5(2)
O9 P3 O5 108.9(3)
O9 P3 O6 106.5(3)
C11 O1 P1 117.4(6)
C13 O2 P1 123.0(5)
C15 O3 P2 117.2(4)
C17 O4 P2 121.0(5)
C19 O5 P3 117.2(5)
C21 O6 P3 123.6(5)
P1 O7 Ru1 129.2(3)
P2 O8 Ru1 130.5(3)
P3 O9 Ru1 131.7(3)
Ru1 N1 Ir1 175.3(4)
C2 C1 Co1 70.0(10)
C5 C1 Co1 70.8(10)
C5 C1 C2 110.6(14)
C2A C1A Co1 70.0(9)
C5A C1A Co1 70.1(10)
C5A C1A C2A 105.2(13)
C1 C2 Co1 70.7(10)
C3 C2 Co1 69.2(10)
C3 C2 C1 103.5(14)
C1A C2A Co1 69.5(9)
C3A C2A Co1 71.1(9)
C3A C2A C1A 110.5(13)
C2 C3 Co1 71.2(10)
C4 C3 Co1 70.7(10)
C4 C3 C2 111.9(15)
C2A C3A Co1 69.0(9)
C4A C3A Co1 70.0(8)
C4A C3A C2A 106.1(12)
C3 C4 Co1 69.7(10)
C5 C4 Co1 71.6(10)
C5 C4 C3 105.7(14)
C3A C4A Co1 70.5(9)
C3A C4A C5A 108.6(12)
C5A C4A Co1 69.1(9)
C1 C5 Co1 70.4(10)
C4 C5 Co1 69.5(10)
C4 C5 C1 108.1(14)
C1A C5A Co1 69.7(10)
C1A C5A C4A 109.5(13)
C4A C5A Co1 71.0(9)
C12 C11 O1 110.7(8)
O2 C13 C14 108.5(7)
O3 C15 C16 108.6(6)
O4 C17 C18 107.7(6)
O5 C19 C20 110.3(7)
O6 C21 C22 108.5(7)
C32 C31 Ir1 72.1(4)
C32 C31 C38 125.9(7)
C38 C31 Ir1 112.4(5)
C31 C32 Ir1 70.0(4)
C31 C32 C33 122.9(7)
C33 C32 Ir1 113.6(5)
C32 C33 C34 114.8(6)
C35 C34 C33 112.9(7)
C34 C35 Ir1 107.5(5)
C36 C35 Ir1 73.8(5)
C36 C35 C34 123.9(8)
C35 C36 Ir1 71.4(5)
C35 C36 C37 124.3(7)
C37 C36 Ir1 111.7(5)
C36 C37 C38 111.5(7)
C31 C38 C37 113.7(7)
C2S O1S C5S 110.4(10)
O1S C2S C3S 102.3(12)
C4S C3S C2S 100.8(11)
C5S C4S C3S 105.5(12)
O1S C5S C4S 105.0(12)

loop_
_geom_bond_atom_site_label_1
_geom_bond_atom_site_label_2
_geom_bond_distance
Ir1 Cl3 2.3322(19)
Ir1 N1 1.793(7)
Ir1 C31 2.139(8)
Ir1 C32 2.165(7)
Ir1 C35 2.289(8)
Ir1 C36 2.318(8)
Ru1 Cl1 2.3378(19)
Ru1 Cl2 2.3335(19)
Ru1 O7 2.065(5)
Ru1 O8 2.050(5)
Ru1 O9 2.095(5)
Ru1 N1 1.696(7)
Co1 P2 2.153(2)
Co1 P3 2.153(2)
Co1 C1 2.081(16)
Co1 C1A 2.080(17)
Co1 C2 2.072(19)
Co1 C2A 2.087(17)
Co1 C3 2.046(18)
Co1 C3A 2.116(16)
Co1 C4 2.059(18)
Co1 C4A 2.110(15)
Co1 C5 2.086(18)
Co1 C5A 2.085(18)
P1 O1 1.596(6)
P1 O2 1.586(6)
P1 O7 1.524(5)
P2 O3 1.593(5)
P2 O4 1.597(5)
P2 O8 1.516(5)
P3 O5 1.596(6)
P3 O6 1.596(6)
P3 O9 1.515(5)
O1 C11 1.463(11)
O2 C13 1.451(10)
O3 C15 1.471(8)
O4 C17 1.464(9)
O5 C19 1.441(9)
O6 C21 1.468(9)
C1 C2 1.395(15)
C1 C5 1.385(15)
C1A C2A 1.444(15)
C1A C5A 1.431(15)
C2 C3 1.392(16)
C2A C3A 1.434(15)
C3 C4 1.390(16)
C3A C4A 1.428(14)
C4 C5 1.381(16)
C4A C5A 1.431(15)
C11 C12 1.434(13)
C13 C14 1.497(11)
C15 C16 1.507(10)
C17 C18 1.510(11)
C19 C20 1.470(12)
C21 C22 1.506(12)
C31 C32 1.398(10)
C31 C38 1.502(10)
C32 C33 1.513(10)
C33 C34 1.547(11)
C34 C35 1.509(11)
C35 C36 1.379(11)
C36 C37 1.507(11)
C37 C38 1.530(11)
O1S C2S 1.422(15)
O1S C5S 1.466(14)
C2S C3S 1.532(17)
C3S C4S 1.515(19)
C4S C5S 1.472(16)
